data_8107326
loop_
_publ_author_name
'Shin, Soon Young'
'Lee, Ha-Jin'
'Sung, Jiha'
'Koh, Dongsoo'

_publ_section_title
;
 The crystal structure of 2-(4-methoxynaphthalen-1-yl)-4H-chromen-4-one,
 C20H14O3
;
_journal_issue 6
_journal_name_full 'Zeitschrift f\"ur Kristallographie - New Crystal Structures'
_journal_page_first 1171
_journal_page_last 1173
_journal_paper_doi 10.1515/ncrs-2022-0446
_journal_volume 237
_journal_year 2022
_chemical_formula_moiety 'C20 H14 O3'
_chemical_formula_sum 'C20 H14 O3'
_chemical_formula_weight 302.31
_space_group_crystal_system triclinic
_space_group_IT_number 2
_space_group_name_Hall '-P 1'
_space_group_name_H-M_alt 'P -1'
_atom_sites_solution_hydrogens geom
_cell_angle_alpha 91.691(5)
_cell_angle_beta 107.708(5)
_cell_angle_gamma 113.607(5)
_cell_formula_units_Z 2
_cell_length_a 8.3085(10)
_cell_length_b 8.3918(8)
_cell_length_c 12.1359(14)
_cell_measurement_reflns_used 7309
_cell_measurement_temperature 223(2)
_cell_measurement_theta_max 28.38
_cell_measurement_theta_min 2.79
_cell_volume 727.42(15)
_computing_cell_refinement 'Bruker SAINT [1]'
_computing_data_collection 'Bruker APEX2 [1]'
_computing_data_reduction 'Bruker SAINT [1]'
_computing_molecular_graphics 'OLEX2 [4]'
_computing_publication_material 'OLEX2 [4]'
_computing_structure_refinement 'SHELXL-2014/7 [3]'
_computing_structure_solution 'Bruker SHELXTL [2]'
_diffrn_ambient_temperature 223(2)
_diffrn_measured_fraction_theta_full 0.999
_diffrn_measured_fraction_theta_max 0.995
_diffrn_measurement_device_type 'PHOTON 100 CMOS'
_diffrn_measurement_method '\f and \w scans'
_diffrn_radiation_type MoK\a
_diffrn_radiation_wavelength 0.71073
_diffrn_reflns_av_R_equivalents 0.0457
_diffrn_reflns_av_unetI/netI 0.0252
_diffrn_reflns_Laue_measured_fraction_full 0.999
_diffrn_reflns_Laue_measured_fraction_max 0.995
_diffrn_reflns_limit_h_max 11
_diffrn_reflns_limit_h_min -11
_diffrn_reflns_limit_k_max 11
_diffrn_reflns_limit_k_min -11
_diffrn_reflns_limit_l_max 16
_diffrn_reflns_limit_l_min -16
_diffrn_reflns_number 30362
_diffrn_reflns_point_group_measured_fraction_full 0.999
_diffrn_reflns_point_group_measured_fraction_max 0.995
_diffrn_reflns_theta_full 25.242
_diffrn_reflns_theta_max 28.567
_diffrn_reflns_theta_min 2.690
_exptl_absorpt_coefficient_mu 0.092
_exptl_absorpt_correction_T_max 0.7457
_exptl_absorpt_correction_T_min 0.6963
_exptl_absorpt_correction_type multi-scan
_exptl_absorpt_process_details 'Bruker SADABS'
_exptl_crystal_colour yellow
_exptl_crystal_density_diffrn 1.380
_exptl_crystal_description Block
_exptl_crystal_F_000 316
_exptl_crystal_size_max 0.220
_exptl_crystal_size_mid 0.180
_exptl_crystal_size_min 0.110
_refine_diff_density_max 0.315
_refine_diff_density_min -0.181
_refine_diff_density_rms 0.043
_refine_ls_extinction_coef .
_refine_ls_extinction_method none
_refine_ls_goodness_of_fit_ref 1.041
_refine_ls_hydrogen_treatment constr
_refine_ls_matrix_type full
_refine_ls_number_parameters 209
_refine_ls_number_reflns 3696
_refine_ls_number_restraints 0
_refine_ls_restrained_S_all 1.041
_refine_ls_R_factor_all 0.0757
_refine_ls_R_factor_gt 0.0471
_refine_ls_shift/su_max 0.000
_refine_ls_shift/su_mean 0.000
_refine_ls_structure_factor_coef Fsqd
_refine_ls_weighting_details 'w=1/[\s^2^(Fo^2^)+(0.0438P)^2^+0.3219P] where P=(Fo^2^+2Fc^2^)/3'
_refine_ls_weighting_scheme calc
_refine_ls_wR_factor_gt 0.1104
_refine_ls_wR_factor_ref 0.1235
_reflns_Friedel_coverage 0.000
_reflns_Friedel_fraction_full .
_reflns_Friedel_fraction_max .
_reflns_number_gt 2605
_reflns_number_total 3696
_reflns_threshold_expression 'I > 2\s(I)'
_cod_data_source_file suppl_j_ncrs-2022-0446_suppl.cif
_cod_data_source_block DK1915
_cod_depositor_comments
;
The following automatic conversions were performed:

data item '_exptl_absorpt_correction_type' value 'Multi-scan' was
changed to 'multi-scan' in accordance with the built-in table derived
from the CIF Core dictionary named 'cif_core.dic' version 2.4.5 last
updated on 2014-11-21.

Automatic conversion script
Id: cif_fix_values 8738 2021-04-28 16:35:53Z antanas 
;
_cod_original_cell_volume 727.42(14)
_cod_database_code 8107326
_shelx_space_group_comment
; 
The symmetry employed for this shelxl refinement is uniquely defined 
by the following loop, which should always be used as a source of 
symmetry information in preference to the above space-group names. 
They are only intended as comments. 
;
_shelx_estimated_absorpt_t_min 0.980
_shelx_estimated_absorpt_t_max 0.990

loop_
_space_group_symop_operation_xyz
'x, y, z'
'-x, -y, -z'

loop_
_atom_site_label
_atom_site_type_symbol
_atom_site_fract_x
_atom_site_fract_y
_atom_site_fract_z
_atom_site_U_iso_or_equiv
_atom_site_adp_type
_atom_site_occupancy
_atom_site_site_symmetry_order
_atom_site_calc_flag
_atom_site_refinement_flags_posn
_atom_site_refinement_flags_adp
_atom_site_refinement_flags_occupancy
_atom_site_disorder_assembly
_atom_site_disorder_group
C1 C 0.7412(2) 1.1182(2) 0.35417(14) 0.0337(3) Uani 1 1 d . . . . .
C2 C 0.6748(2) 0.9777(2) 0.25696(14) 0.0332(3) Uani 1 1 d . . . . .
H2 H 0.7629 0.9547 0.2341 0.040 Uiso 1 1 calc R U . . .
C3 C 0.4921(2) 0.8789(2) 0.19809(13) 0.0306(3) Uani 1 1 d . . . . .
O1 O 0.35604(15) 0.90392(15) 0.22624(10) 0.0378(3) Uani 1 1 d . . . . .
C4 C 0.4064(2) 1.0325(2) 0.31913(13) 0.0311(3) Uani 1 1 d . . . . .
C5 C 0.2595(2) 1.0474(2) 0.34379(15) 0.0412(4) Uani 1 1 d . . . . .
H5 H 0.1346 0.9717 0.2992 0.049 Uiso 1 1 calc R U . . .
C6 C 0.3008(3) 1.1747(3) 0.43452(16) 0.0451(4) Uani 1 1 d . . . . .
H6 H 0.2032 1.1868 0.4522 0.054 Uiso 1 1 calc R U . . .
C7 C 0.4852(3) 1.2861(2) 0.50060(15) 0.0419(4) Uani 1 1 d . . . . .
H7 H 0.5116 1.3732 0.5623 0.050 Uiso 1 1 calc R U . . .
C8 C 0.6299(2) 1.2698(2) 0.47627(14) 0.0373(4) Uani 1 1 d . . . . .
H8 H 0.7545 1.3450 0.5218 0.045 Uiso 1 1 calc R U . . .
C9 C 0.5918(2) 1.1410(2) 0.38363(13) 0.0302(3) Uani 1 1 d . . . . .
O2 O 0.90816(17) 1.21270(18) 0.40833(11) 0.0505(4) Uani 1 1 d . . . . .
C10 C 0.4128(2) 0.7363(2) 0.09618(13) 0.0301(3) Uani 1 1 d . . . . .
C11 C 0.4745(2) 0.7693(2) 0.00315(14) 0.0338(4) Uani 1 1 d . . . . .
H11 H 0.5706 0.8804 0.0078 0.041 Uiso 1 1 calc R U . . .
C12 C 0.3991(2) 0.6429(2) -0.09910(14) 0.0346(4) Uani 1 1 d . . . . .
H12 H 0.4431 0.6703 -0.1621 0.042 Uiso 1 1 calc R U . . .
C13 C 0.2617(2) 0.4801(2) -0.10625(13) 0.0315(3) Uani 1 1 d . . . . .
C14 C 0.1989(2) 0.4344(2) -0.00934(13) 0.0294(3) Uani 1 1 d . . . . .
C15 C 0.0657(2) 0.2631(2) -0.01243(15) 0.0369(4) Uani 1 1 d . . . . .
H15 H 0.0155 0.1770 -0.0800 0.044 Uiso 1 1 calc R U . . .
C16 C 0.0089(2) 0.2210(2) 0.08119(16) 0.0421(4) Uani 1 1 d . . . . .
H16 H -0.0788 0.1059 0.0781 0.050 Uiso 1 1 calc R U . . .
C17 C 0.0800(2) 0.3477(2) 0.18187(16) 0.0416(4) Uani 1 1 d . . . . .
H17 H 0.0399 0.3177 0.2461 0.050 Uiso 1 1 calc R U . . .
C18 C 0.2077(2) 0.5153(2) 0.18702(14) 0.0359(4) Uani 1 1 d . . . . .
H18 H 0.2536 0.5997 0.2549 0.043 Uiso 1 1 calc R U . . .
C19 C 0.2726(2) 0.5645(2) 0.09243(13) 0.0289(3) Uani 1 1 d . . . . .
O3 O 0.17446(17) 0.34911(15) -0.20199(10) 0.0414(3) Uani 1 1 d . . . . .
C20 C 0.2105(3) 0.3948(3) -0.30710(15) 0.0524(5) Uani 1 1 d . . . . .
H20A H 0.1807 0.4929 -0.3278 0.079 Uiso 1 1 calc R U . . .
H20B H 0.1338 0.2941 -0.3702 0.079 Uiso 1 1 calc R U . . .
H20C H 0.3416 0.4284 -0.2948 0.079 Uiso 1 1 calc R U . . .

loop_
_atom_site_aniso_label
_atom_site_aniso_U_11
_atom_site_aniso_U_22
_atom_site_aniso_U_33
_atom_site_aniso_U_23
_atom_site_aniso_U_13
_atom_site_aniso_U_12
C1 0.0312(8) 0.0359(8) 0.0312(8) 0.0036(7) 0.0106(7) 0.0118(7)
C2 0.0304(8) 0.0367(8) 0.0336(8) 0.0025(7) 0.0140(7) 0.0136(7)
C3 0.0323(8) 0.0312(8) 0.0313(8) 0.0035(6) 0.0136(6) 0.0146(6)
O1 0.0295(6) 0.0407(6) 0.0402(6) -0.0077(5) 0.0101(5) 0.0145(5)
C4 0.0351(8) 0.0324(8) 0.0283(8) 0.0029(6) 0.0107(6) 0.0173(7)
C5 0.0363(9) 0.0514(10) 0.0403(9) 0.0027(8) 0.0123(7) 0.0241(8)
C6 0.0506(11) 0.0607(12) 0.0416(10) 0.0087(8) 0.0200(8) 0.0381(10)
C7 0.0580(11) 0.0457(10) 0.0315(8) 0.0031(7) 0.0151(8) 0.0321(9)
C8 0.0426(9) 0.0377(9) 0.0310(8) 0.0023(7) 0.0119(7) 0.0175(7)
C9 0.0349(8) 0.0309(8) 0.0265(7) 0.0057(6) 0.0111(6) 0.0154(7)
O2 0.0294(6) 0.0609(8) 0.0453(7) -0.0131(6) 0.0091(5) 0.0085(6)
C10 0.0286(8) 0.0312(8) 0.0306(8) 0.0005(6) 0.0085(6) 0.0144(6)
C11 0.0317(8) 0.0308(8) 0.0379(9) 0.0034(7) 0.0141(7) 0.0111(6)
C12 0.0397(9) 0.0381(9) 0.0320(8) 0.0069(7) 0.0180(7) 0.0183(7)
C13 0.0348(8) 0.0340(8) 0.0265(7) -0.0001(6) 0.0071(6) 0.0184(7)
C14 0.0273(7) 0.0308(8) 0.0309(8) 0.0042(6) 0.0082(6) 0.0148(6)
C15 0.0359(9) 0.0319(8) 0.0367(9) 0.0022(7) 0.0076(7) 0.0125(7)
C16 0.0392(9) 0.0344(9) 0.0480(10) 0.0103(8) 0.0152(8) 0.0110(7)
C17 0.0438(10) 0.0455(10) 0.0406(9) 0.0157(8) 0.0213(8) 0.0187(8)
C18 0.0383(9) 0.0418(9) 0.0285(8) 0.0047(7) 0.0118(7) 0.0182(7)
C19 0.0271(7) 0.0320(8) 0.0285(8) 0.0035(6) 0.0078(6) 0.0151(6)
O3 0.0518(7) 0.0384(6) 0.0298(6) -0.0015(5) 0.0136(5) 0.0162(6)
C20 0.0732(14) 0.0522(11) 0.0295(9) 0.0001(8) 0.0190(9) 0.0242(10)

loop_
_atom_type_symbol
_atom_type_description
_atom_type_scat_dispersion_real
_atom_type_scat_dispersion_imag
_atom_type_scat_source
C C 0.0033 0.0016 'International Tables Vol C Tables 4.2.6.8 and 6.1.1.4'
H H 0.0000 0.0000 'International Tables Vol C Tables 4.2.6.8 and 6.1.1.4'
O O 0.0106 0.0060 'International Tables Vol C Tables 4.2.6.8 and 6.1.1.4'

loop_
_geom_angle_atom_site_label_1
_geom_angle_atom_site_label_2
_geom_angle_atom_site_label_3
_geom_angle
_geom_angle_site_symmetry_1
_geom_angle_site_symmetry_3
O2 C1 C2 123.65(15) . .
O2 C1 C9 122.08(14) . .
C2 C1 C9 114.27(13) . .
C3 C2 C1 122.44(14) . .
C3 C2 H2 118.8 . .
C1 C2 H2 118.8 . .
C2 C3 O1 122.21(14) . .
C2 C3 C10 125.84(14) . .
O1 C3 C10 111.94(13) . .
C3 O1 C4 119.31(12) . .
O1 C4 C9 122.04(13) . .
O1 C4 C5 115.85(14) . .
C9 C4 C5 122.11(14) . .
C6 C5 C4 118.60(16) . .
C6 C5 H5 120.7 . .
C4 C5 H5 120.7 . .
C5 C6 C7 120.68(16) . .
C5 C6 H6 119.7 . .
C7 C6 H6 119.7 . .
C8 C7 C6 120.41(16) . .
C8 C7 H7 119.8 . .
C6 C7 H7 119.8 . .
C7 C8 C9 120.15(16) . .
C7 C8 H8 119.9 . .
C9 C8 H8 119.9 . .
C4 C9 C8 118.04(14) . .
C4 C9 C1 119.72(13) . .
C8 C9 C1 122.24(14) . .
C11 C10 C19 119.32(14) . .
C11 C10 C3 119.11(14) . .
C19 C10 C3 121.57(13) . .
C10 C11 C12 122.29(15) . .
C10 C11 H11 118.9 . .
C12 C11 H11 118.9 . .
C13 C12 C11 119.50(14) . .
C13 C12 H12 120.3 . .
C11 C12 H12 120.3 . .
O3 C13 C12 124.72(14) . .
O3 C13 C14 114.48(14) . .
C12 C13 C14 120.80(14) . .
C15 C14 C19 119.31(14) . .
C15 C14 C13 121.52(14) . .
C19 C14 C13 119.17(14) . .
C16 C15 C14 120.81(15) . .
C16 C15 H15 119.6 . .
C14 C15 H15 119.6 . .
C15 C16 C17 120.52(16) . .
C15 C16 H16 119.7 . .
C17 C16 H16 119.7 . .
C18 C17 C16 120.03(16) . .
C18 C17 H17 120.0 . .
C16 C17 H17 120.0 . .
C17 C18 C19 121.44(15) . .
C17 C18 H18 119.3 . .
C19 C18 H18 119.3 . .
C18 C19 C14 117.88(14) . .
C18 C19 C10 123.31(14) . .
C14 C19 C10 118.78(14) . .
C13 O3 C20 117.02(13) . .
O3 C20 H20A 109.5 . .
O3 C20 H20B 109.5 . .
H20A C20 H20B 109.5 . .
O3 C20 H20C 109.5 . .
H20A C20 H20C 109.5 . .
H20B C20 H20C 109.5 . .

loop_
_geom_bond_atom_site_label_1
_geom_bond_atom_site_label_2
_geom_bond_distance
_geom_bond_site_symmetry_2
C1 O2 1.2325(19) .
C1 C2 1.445(2) .
C1 C9 1.470(2) .
C2 C3 1.342(2) .
C2 H2 0.9400 .
C3 O1 1.3636(18) .
C3 C10 1.477(2) .
O1 C4 1.3745(18) .
C4 C9 1.384(2) .
C4 C5 1.392(2) .
C5 C6 1.371(2) .
C5 H5 0.9400 .
C6 C7 1.388(3) .
C6 H6 0.9400 .
C7 C8 1.377(2) .
C7 H7 0.9400 .
C8 C9 1.403(2) .
C8 H8 0.9400 .
C10 C11 1.368(2) .
C10 C19 1.434(2) .
C11 C12 1.405(2) .
C11 H11 0.9400 .
C12 C13 1.364(2) .
C12 H12 0.9400 .
C13 O3 1.3633(18) .
C13 C14 1.429(2) .
C14 C15 1.411(2) .
C14 C19 1.420(2) .
C15 C16 1.362(2) .
C15 H15 0.9400 .
C16 C17 1.398(2) .
C16 H16 0.9400 .
C17 C18 1.366(2) .
C17 H17 0.9400 .
C18 C19 1.416(2) .
C18 H18 0.9400 .
O3 C20 1.426(2) .
C20 H20A 0.9700 .
C20 H20B 0.9700 .
C20 H20C 0.9700 .

loop_
_geom_hbond_atom_site_label_D
_geom_hbond_atom_site_label_H
_geom_hbond_atom_site_label_A
_geom_hbond_distance_DH
_geom_hbond_distance_HA
_geom_hbond_distance_DA
_geom_hbond_angle_DHA
_geom_hbond_site_symmetry_A
C6 H6 O2 0.94 2.45 3.325(2) 155.7 1_455
C17 H17 O2 0.94 2.55 3.486(2) 175.1 1_445

loop_
_geom_torsion_atom_site_label_1
_geom_torsion_atom_site_label_2
_geom_torsion_atom_site_label_3
_geom_torsion_atom_site_label_4
_geom_torsion
_geom_torsion_site_symmetry_1
_geom_torsion_site_symmetry_2
_geom_torsion_site_symmetry_3
_geom_torsion_site_symmetry_4
O2 C1 C2 C3 -178.74(17) . . . .
C9 C1 C2 C3 0.9(2) . . . .
C1 C2 C3 O1 -0.2(2) . . . .
C1 C2 C3 C10 178.34(15) . . . .
C2 C3 O1 C4 -1.1(2) . . . .
C10 C3 O1 C4 -179.83(13) . . . .
C3 O1 C4 C9 1.7(2) . . . .
C3 O1 C4 C5 -178.72(14) . . . .
O1 C4 C5 C6 -179.19(15) . . . .
C9 C4 C5 C6 0.4(3) . . . .
C4 C5 C6 C7 -0.2(3) . . . .
C5 C6 C7 C8 -0.3(3) . . . .
C6 C7 C8 C9 0.5(3) . . . .
O1 C4 C9 C8 179.39(14) . . . .
C5 C4 C9 C8 -0.2(2) . . . .
O1 C4 C9 C1 -0.9(2) . . . .
C5 C4 C9 C1 179.50(15) . . . .
C7 C8 C9 C4 -0.3(2) . . . .
C7 C8 C9 C1 -179.96(15) . . . .
O2 C1 C9 C4 179.30(16) . . . .
C2 C1 C9 C4 -0.3(2) . . . .
O2 C1 C9 C8 -1.0(2) . . . .
C2 C1 C9 C8 179.34(15) . . . .
C2 C3 C10 C11 -51.0(2) . . . .
O1 C3 C10 C11 127.63(15) . . . .
C2 C3 C10 C19 129.10(17) . . . .
O1 C3 C10 C19 -52.22(19) . . . .
C19 C10 C11 C12 3.0(2) . . . .
C3 C10 C11 C12 -176.86(14) . . . .
C10 C11 C12 C13 -1.1(2) . . . .
C11 C12 C13 O3 177.95(14) . . . .
C11 C12 C13 C14 -2.5(2) . . . .
O3 C13 C14 C15 3.8(2) . . . .
C12 C13 C14 C15 -175.83(15) . . . .
O3 C13 C14 C19 -176.35(13) . . . .
C12 C13 C14 C19 4.1(2) . . . .
C19 C14 C15 C16 -0.7(2) . . . .
C13 C14 C15 C16 179.18(15) . . . .
C14 C15 C16 C17 0.8(3) . . . .
C15 C16 C17 C18 -0.1(3) . . . .
C16 C17 C18 C19 -0.7(3) . . . .
C17 C18 C19 C14 0.8(2) . . . .
C17 C18 C19 C10 -177.00(15) . . . .
C15 C14 C19 C18 -0.1(2) . . . .
C13 C14 C19 C18 -179.96(14) . . . .
C15 C14 C19 C10 177.79(14) . . . .
C13 C14 C19 C10 -2.1(2) . . . .
C11 C10 C19 C18 176.41(15) . . . .
C3 C10 C19 C18 -3.7(2) . . . .
C11 C10 C19 C14 -1.3(2) . . . .
C3 C10 C19 C14 178.53(13) . . . .
C12 C13 O3 C20 -9.6(2) . . . .
C14 C13 O3 C20 170.87(15) . . . .
